data_2213603
loop_
_publ_author_name
'Gervaise, C\'edric'
'Daniellou, Richard'
'Roisnel, Thierry'
'Nugier-Chauvin, Caroline'
'Ferri\`eres, Vincent'

_publ_section_title
;Benzyl
 4,6-di-<i>O</i>-acetyl-2-<i>O</i>-benzoyl-\b-<small>D</small>-glucopyranoside
;
_journal_coeditor_code WN2133
_journal_issue 5
_journal_name_full 'Acta Crystallographica Section E'
_journal_page_first o2286
_journal_page_last o2288
_journal_paper_doi 10.1107/S1600536807015255
_journal_volume 63
_journal_year 2007
_chemical_formula_iupac 'C24 H26 O9'
_chemical_formula_moiety 'C24 H26 O9'
_chemical_formula_sum 'C24 H26 O9'
_chemical_formula_weight 458.45
_chemical_name_systematic
;
Benzyl 4,6-diacetyl-2-<i>O</i>-benzoyl-\b-D-glucopyranoside
;
_space_group_IT_number 19
_symmetry_cell_setting orthorhombic
_symmetry_space_group_name_Hall 'P 2ac 2ab'
_symmetry_space_group_name_H-M 'P 21 21 21'
_atom_sites_solution_hydrogens geom
_atom_sites_solution_primary direct
_atom_sites_solution_secondary difmap
_audit_conform_dict_name cif_core.dic
_audit_conform_dict_version 2.3
_audit_creation_method 'WinGX routine CIF_UPDATE'
_cell_angle_alpha 90
_cell_angle_beta 90
_cell_angle_gamma 90
_cell_formula_units_Z 4
_cell_length_a 9.5277(5)
_cell_length_b 9.8517(5)
_cell_length_c 23.5217(14)
_cell_measurement_reflns_used 7859
_cell_measurement_temperature 100(2)
_cell_measurement_theta_max 27.5
_cell_measurement_theta_min 2.7
_cell_volume 2207.8(2)
_computing_cell_refinement 'SAINT (Bruker, 2006)'
_computing_data_collection 'SMART (Bruker, 2006)'
_computing_data_reduction SAINT
_computing_molecular_graphics 'ORTEP-3 for Windows (Farrugia, 1997)'
_computing_publication_material 'WinGX (Farrugia, 1999)'
_computing_structure_refinement 'SHELXL97 (Sheldrick, 1997)'
_computing_structure_solution 'SIR97 (Altomare et al., 1999)'
_diffrn_ambient_temperature 100(2)
_diffrn_measured_fraction_theta_full 0.998
_diffrn_measured_fraction_theta_max 0.998
_diffrn_measurement_device_type 'Bruker APEXII CCD area-detector'
_diffrn_measurement_method 'thin-slice \w'
_diffrn_radiation_monochromator graphite
_diffrn_radiation_type MoK\a
_diffrn_radiation_wavelength 0.71073
_diffrn_reflns_av_R_equivalents 0.0389
_diffrn_reflns_limit_h_max 12
_diffrn_reflns_limit_h_min -12
_diffrn_reflns_limit_k_max 12
_diffrn_reflns_limit_k_min -12
_diffrn_reflns_limit_l_max 30
_diffrn_reflns_limit_l_min -30
_diffrn_reflns_number 30372
_diffrn_reflns_theta_full 27.48
_diffrn_reflns_theta_max 27.48
_diffrn_reflns_theta_min 2.97
_exptl_absorpt_coefficient_mu 0.106
_exptl_absorpt_correction_T_max 0.956
_exptl_absorpt_correction_T_min 0.948
_exptl_absorpt_correction_type multi-scan
_exptl_absorpt_process_details '(SADABS; Sheldrick, 2002)'
_exptl_crystal_colour colourless
_exptl_crystal_density_diffrn 1.379
_exptl_crystal_density_method 'not measured'
_exptl_crystal_description prism
_exptl_crystal_F_000 968
_exptl_crystal_size_max 0.5
_exptl_crystal_size_mid 0.45
_exptl_crystal_size_min 0.42
_refine_diff_density_max 0.261
_refine_diff_density_min -0.208
_refine_ls_extinction_method none
_refine_ls_goodness_of_fit_ref 1.097
_refine_ls_hydrogen_treatment mixed
_refine_ls_matrix_type full
_refine_ls_number_parameters 301
_refine_ls_number_reflns 2879
_refine_ls_number_restraints 0
_refine_ls_restrained_S_all 1.097
_refine_ls_R_factor_all 0.0378
_refine_ls_R_factor_gt 0.037
_refine_ls_shift/su_max 0.001
_refine_ls_shift/su_mean 0
_refine_ls_structure_factor_coef Fsqd
_refine_ls_weighting_details 'calc w=1/[\s^2^(Fo^2^)+(0.0382P)^2^+1.2139P] where P=(Fo^2^+2Fc^2^)/3'
_refine_ls_weighting_scheme calc
_refine_ls_wR_factor_gt 0.0894
_refine_ls_wR_factor_ref 0.09
_reflns_number_gt 2827
_reflns_number_total 2879
_reflns_threshold_expression I>2\s(I)
_cod_data_source_file wn2133.cif
_cod_data_source_block I
_cod_database_code 2213603
_cod_database_fobs_code 2213603

loop_
_symmetry_equiv_pos_as_xyz
'x, y, z'
'-x+1/2, -y, z+1/2'
'x+1/2, -y+1/2, -z'
'-x, y+1/2, -z+1/2'

loop_
_atom_site_type_symbol
_atom_site_label
_atom_site_fract_x
_atom_site_fract_y
_atom_site_fract_z
_atom_site_U_iso_or_equiv
_atom_site_adp_type
_atom_site_calc_flag
_atom_site_refinement_flags
_atom_site_occupancy
C C4 0.7957(2) 0.2633(2) 0.99278(8) 0.0129(4) Uani d . 1
H H4 0.6991 0.228 1.0005 0.015 Uiso calc R 1
O O4 0.87049(16) 0.28282(15) 1.04573(6) 0.0163(3) Uani d . 1
C C41 0.8007(2) 0.2598(2) 1.09486(9) 0.0191(4) Uani d . 1
O O41 0.68594(18) 0.2105(2) 1.09702(7) 0.0330(5) Uani d . 1
C C42 0.8853(3) 0.3041(3) 1.14536(10) 0.0272(5) Uani d . 1
H H42A 0.9752 0.3415 1.1324 0.041 Uiso calc PR 0.5
H H42B 0.9026 0.226 1.1702 0.041 Uiso calc PR 0.5
H H42C 0.8335 0.3738 1.1664 0.041 Uiso calc PR 0.5
H H42D 0.8323 0.286 1.1803 0.041 Uiso calc PR 0.5
H H42E 0.905 0.4015 1.1425 0.041 Uiso calc PR 0.5
H H42F 0.974 0.2537 1.1463 0.041 Uiso calc PR 0.5
O O3 0.69548(17) 0.48513(15) 0.99555(6) 0.0165(3) Uani d . 1
H H3A 0.710(4) 0.561(4) 0.9849(15) 0.05 Uiso d . 1
C C3 0.7875(2) 0.40150(19) 0.96380(8) 0.0127(4) Uani d . 1
H H3 0.883 0.4436 0.9633 0.015 Uiso calc R 1
C C2 0.7377(2) 0.38022(19) 0.90306(8) 0.0136(4) Uani d . 1
H H2 0.643 0.3367 0.9025 0.016 Uiso calc R 1
O O2 0.73421(15) 0.51040(15) 0.87487(6) 0.0145(3) Uani d . 1
C C21 0.6063(2) 0.5589(2) 0.86008(9) 0.0156(4) Uani d . 1
O O21 0.49732(17) 0.50245(19) 0.87059(9) 0.0298(4) Uani d . 1
C C22 0.6171(2) 0.6910(2) 0.83013(8) 0.0148(4) Uani d . 1
C C23 0.7429(2) 0.7621(3) 0.82747(11) 0.0267(5) Uani d . 1
H H23 0.8264 0.7239 0.8427 0.032 Uiso calc R 1
C C24 0.7453(3) 0.8894(3) 0.80229(16) 0.0462(9) Uani d . 1
H H24 0.8304 0.9396 0.8011 0.055 Uiso calc R 1
C C25 0.6241(3) 0.9441(3) 0.77887(13) 0.0387(7) Uani d . 1
H H25 0.627 1.0311 0.7615 0.046 Uiso calc R 1
C C26 0.5003(3) 0.8732(3) 0.78070(10) 0.0242(5) Uani d . 1
H H26 0.4181 0.91 0.7639 0.029 Uiso calc R 1
C C27 0.4956(2) 0.7475(2) 0.80724(9) 0.0186(4) Uani d . 1
H H27 0.4092 0.6998 0.8098 0.022 Uiso calc R 1
C C1 0.8450(2) 0.2912(2) 0.87336(8) 0.0141(4) Uani d . 1
H H1 0.9414 0.3299 0.8778 0.017 Uiso calc R 1
O O1 0.81173(15) 0.27710(16) 0.81637(6) 0.0165(3) Uani d . 1
C C11 0.9279(2) 0.2247(2) 0.78396(9) 0.0196(4) Uani d . 1
H H11A 0.9427 0.1277 0.7931 0.024 Uiso calc R 1
H H11B 1.0146 0.275 0.7937 0.024 Uiso calc R 1
C C12 0.8963(2) 0.2404(2) 0.72180(8) 0.0161(4) Uani d . 1
C C17 0.8786(2) 0.3697(2) 0.69894(9) 0.0190(4) Uani d . 1
H H17 0.8821 0.4467 0.7232 0.023 Uiso calc R 1
C C16 0.8561(3) 0.3873(3) 0.64133(10) 0.0251(5) Uani d . 1
H H16 0.846 0.476 0.626 0.03 Uiso calc R 1
C C15 0.8483(3) 0.2748(3) 0.60606(10) 0.0290(6) Uani d . 1
H H15 0.8324 0.2866 0.5665 0.035 Uiso calc R 1
C C14 0.8634(3) 0.1450(3) 0.62814(10) 0.0263(5) Uani d . 1
H H14 0.8569 0.0682 0.6039 0.032 Uiso calc R 1
C C13 0.8883(2) 0.1280(2) 0.68597(9) 0.0194(4) Uani d . 1
H H13 0.8999 0.0393 0.7011 0.023 Uiso calc R 1
O O5 0.83694(16) 0.16039(14) 0.89928(6) 0.0158(3) Uani d . 1
C C5 0.8794(2) 0.15944(19) 0.95777(8) 0.0130(4) Uani d . 1
H H5 0.9816 0.1819 0.9602 0.016 Uiso calc R 1
C C6 0.8567(2) 0.0151(2) 0.97819(9) 0.0152(4) Uani d . 1
H H6A 0.9114 -0.0493 0.9547 0.018 Uiso calc R 1
H H6B 0.8869 0.0057 1.0183 0.018 Uiso calc R 1
C C61 0.6675(2) -0.1403(2) 0.96603(8) 0.0138(4) Uani d . 1
C C62 0.5124(2) -0.1518(2) 0.95902(10) 0.0211(5) Uani d . 1
H H62A 0.4705 -0.0609 0.9594 0.032 Uiso calc PR 0.5
H H62B 0.4735 -0.2056 0.9903 0.032 Uiso calc PR 0.5
H H62C 0.4913 -0.1963 0.9228 0.032 Uiso calc PR 0.5
H H62D 0.4864 -0.2476 0.9556 0.032 Uiso calc PR 0.5
H H62E 0.4834 -0.1029 0.9247 0.032 Uiso calc PR 0.5
H H62F 0.4656 -0.1122 0.9922 0.032 Uiso calc PR 0.5
O O6 0.70826(15) -0.01182(15) 0.97288(7) 0.0179(3) Uani d . 1
O O61 0.74823(17) -0.23569(15) 0.96684(7) 0.0202(3) Uani d . 1

loop_
_atom_site_aniso_label
_atom_site_aniso_U_11
_atom_site_aniso_U_22
_atom_site_aniso_U_33
_atom_site_aniso_U_12
_atom_site_aniso_U_13
_atom_site_aniso_U_23
C4 0.0144(9) 0.0115(9) 0.0127(9) -0.0022(8) -0.0012(7) -0.0005(7)
O4 0.0192(7) 0.0157(7) 0.0141(7) -0.0013(6) -0.0027(6) 0.0000(6)
C41 0.0234(10) 0.0188(10) 0.0152(9) 0.0106(9) 0.0003(8) 0.0011(8)
O41 0.0197(8) 0.0572(13) 0.0221(8) 0.0000(9) 0.0037(7) 0.0107(9)
C42 0.0352(13) 0.0274(12) 0.0190(10) 0.0121(11) -0.0046(10) -0.0039(9)
O3 0.0215(7) 0.0096(6) 0.0184(7) 0.0017(6) 0.0047(6) -0.0021(6)
C3 0.0138(9) 0.0109(9) 0.0135(9) -0.0004(7) 0.0032(8) -0.0012(7)
C2 0.0145(9) 0.0099(9) 0.0164(9) 0.0010(8) -0.0006(8) 0.0021(7)
O2 0.0147(7) 0.0110(7) 0.0178(6) 0.0016(6) -0.0006(6) 0.0033(6)
C21 0.0156(9) 0.0129(9) 0.0182(9) 0.0023(8) -0.0022(8) -0.0027(8)
O21 0.0169(8) 0.0194(8) 0.0532(11) -0.0021(7) -0.0056(8) 0.0103(9)
C22 0.0175(10) 0.0160(9) 0.0110(8) 0.0040(8) 0.0015(8) -0.0011(7)
C23 0.0170(10) 0.0293(12) 0.0339(12) 0.0036(10) 0.0015(9) 0.0169(11)
C24 0.0192(12) 0.0427(17) 0.077(2) -0.0042(12) 0.0041(14) 0.0379(16)
C25 0.0273(13) 0.0359(14) 0.0528(17) 0.0075(12) 0.0063(12) 0.0320(13)
C26 0.0228(12) 0.0289(12) 0.0208(11) 0.0109(10) 0.0014(9) 0.0064(10)
C27 0.0176(10) 0.0200(11) 0.0184(10) 0.0021(9) -0.0013(8) -0.0036(9)
C1 0.0145(9) 0.0137(9) 0.0142(9) 0.0001(8) 0.0002(8) 0.0002(7)
O1 0.0159(7) 0.0194(7) 0.0141(7) 0.0031(6) -0.0012(6) -0.0026(6)
C11 0.0185(10) 0.0228(11) 0.0175(10) 0.0069(9) 0.0013(8) -0.0010(9)
C12 0.0142(9) 0.0192(10) 0.0148(9) -0.0002(9) 0.0019(8) -0.0004(8)
C17 0.0146(10) 0.0193(10) 0.0230(11) 0.0004(9) 0.0023(8) -0.0007(9)
C16 0.0262(12) 0.0237(11) 0.0254(11) 0.0052(10) 0.0045(10) 0.0090(9)
C15 0.0313(13) 0.0419(14) 0.0138(10) 0.0079(12) -0.0010(9) 0.0024(10)
C14 0.0283(12) 0.0301(13) 0.0204(11) 0.0012(11) -0.0008(10) -0.0083(10)
C13 0.0211(11) 0.0161(10) 0.0211(10) 0.0008(9) 0.0034(9) -0.0011(8)
O5 0.0220(8) 0.0105(7) 0.0149(7) 0.0012(6) -0.0017(6) -0.0014(5)
C5 0.0142(9) 0.0103(8) 0.0145(9) 0.0008(8) -0.0006(8) 0.0011(7)
C6 0.0119(9) 0.0114(9) 0.0221(10) 0.0012(8) -0.0005(8) 0.0013(8)
C61 0.0189(10) 0.0134(9) 0.0091(8) -0.0013(8) 0.0036(7) -0.0004(7)
C62 0.0184(10) 0.0179(10) 0.0270(11) -0.0025(9) 0.0022(9) -0.0068(9)
O6 0.0143(7) 0.0110(7) 0.0283(8) 0.0004(6) 0.0014(6) -0.0005(6)
O61 0.0223(7) 0.0113(7) 0.0270(8) 0.0009(6) 0.0009(7) 0.0016(6)

loop_
_atom_type_symbol
_atom_type_description
_atom_type_scat_dispersion_real
_atom_type_scat_dispersion_imag
_atom_type_scat_source
C C 0.0033 0 'International Tables Vol C Tables 4.2.6.8 and 6.1.1.4'
H H 0 0 'International Tables Vol C Tables 4.2.6.8 and 6.1.1.4'
O O 0.0106 0 'International Tables Vol C Tables 4.2.6.8 and 6.1.1.4'

loop_
_geom_angle_atom_site_label_1
_geom_angle_atom_site_label_2
_geom_angle_atom_site_label_3
_geom_angle
O4 C4 C3 106.91(16)
O4 C4 C5 107.12(15)
C3 C4 C5 112.43(16)
O4 C4 H4 110.1
C3 C4 H4 110.1
C5 C4 H4 110.1
C41 O4 C4 118.09(16)
O41 C41 O4 123.6(2)
O41 C41 C42 125.1(2)
O4 C41 C42 111.3(2)
C41 C42 H42A 109.5
C41 C42 H42B 109.5
H42A C42 H42B 109.5
C41 C42 H42C 109.5
H42A C42 H42C 109.5
H42B C42 H42C 109.5
C41 C42 H42D 109.5
H42A C42 H42D 141.1
H42B C42 H42D 56.3
H42C C42 H42D 56.3
C41 C42 H42E 109.5
H42A C42 H42E 56.3
H42B C42 H42E 141.1
H42C C42 H42E 56.3
H42D C42 H42E 109.5
C41 C42 H42F 109.5
H42A C42 H42F 56.3
H42B C42 H42F 56.3
H42C C42 H42F 141.1
H42D C42 H42F 109.5
H42E C42 H42F 109.5
C3 O3 H3A 106(3)
O3 C3 C2 112.51(17)
O3 C3 C4 108.40(15)
C2 C3 C4 108.24(15)
O3 C3 H3 109.2
C2 C3 H3 109.2
C4 C3 H3 109.2
O2 C2 C1 108.54(16)
O2 C2 C3 108.44(15)
C1 C2 C3 107.60(16)
O2 C2 H2 110.7
C1 C2 H2 110.7
C3 C2 H2 110.7
C21 O2 C2 116.88(16)
O21 C21 O2 124.12(19)
O21 C21 C22 124.2(2)
O2 C21 C22 111.67(18)
C23 C22 C27 119.88(19)
C23 C22 C21 121.53(19)
C27 C22 C21 118.5(2)
C24 C23 C22 119.2(2)
C24 C23 H23 120.4
C22 C23 H23 120.4
C25 C24 C23 120.5(3)
C25 C24 H24 119.8
C23 C24 H24 119.8
C26 C25 C24 120.3(2)
C26 C25 H25 119.8
C24 C25 H25 119.8
C25 C26 C27 119.8(2)
C25 C26 H26 120.1
C27 C26 H26 120.1
C26 C27 C22 120.2(2)
C26 C27 H27 119.9
C22 C27 H27 119.9
O1 C1 O5 108.11(16)
O1 C1 C2 110.45(16)
O5 C1 C2 106.80(16)
O1 C1 H1 110.5
O5 C1 H1 110.5
C2 C1 H1 110.5
C1 O1 C11 111.87(16)
O1 C11 C12 108.93(17)
O1 C11 H11A 109.9
C12 C11 H11A 109.9
O1 C11 H11B 109.9
C12 C11 H11B 109.9
H11A C11 H11B 108.3
C13 C12 C17 119.12(19)
C13 C12 C11 121.2(2)
C17 C12 C11 119.63(19)
C16 C17 C12 120.8(2)
C16 C17 H17 119.6
C12 C17 H17 119.6
C17 C16 C15 119.6(2)
C17 C16 H16 120.2
C15 C16 H16 120.2
C14 C15 C16 120.5(2)
C14 C15 H15 119.8
C16 C15 H15 119.8
C15 C14 C13 119.7(2)
C15 C14 H14 120.2
C13 C14 H14 120.2
C14 C13 C12 120.3(2)
C14 C13 H13 119.8
C12 C13 H13 119.8
C1 O5 C5 113.61(15)
O5 C5 C6 105.65(16)
O5 C5 C4 111.30(16)
C6 C5 C4 112.35(16)
O5 C5 H5 109.1
C6 C5 H5 109.1
C4 C5 H5 109.1
O6 C6 C5 106.55(16)
O6 C6 H6A 110.4
C5 C6 H6A 110.4
O6 C6 H6B 110.4
C5 C6 H6B 110.4
H6A C6 H6B 108.6
O61 C61 O6 123.26(19)
O61 C61 C62 124.8(2)
O6 C61 C62 111.94(18)
C61 C62 H62A 109.5
C61 C62 H62B 109.5
H62A C62 H62B 109.5
C61 C62 H62C 109.5
H62A C62 H62C 109.5
H62B C62 H62C 109.5
C61 C62 H62D 109.5
H62A C62 H62D 141.1
H62B C62 H62D 56.3
H62C C62 H62D 56.3
C61 C62 H62E 109.5
H62A C62 H62E 56.3
H62B C62 H62E 141.1
H62C C62 H62E 56.3
H62D C62 H62E 109.5
C61 C62 H62F 109.5
H62A C62 H62F 56.3
H62B C62 H62F 56.3
H62C C62 H62F 141.1
H62D C62 H62F 109.5
H62E C62 H62F 109.5
C61 O6 C6 118.02(16)

loop_
_geom_bond_atom_site_label_1
_geom_bond_atom_site_label_2
_geom_bond_distance
C4 O4 1.448(2)
C4 C3 1.525(3)
C4 C5 1.536(3)
C4 H4 1
O4 C41 1.352(3)
C41 O41 1.197(3)
C41 C42 1.500(3)
C42 H42A 0.98
C42 H42B 0.98
C42 H42C 0.98
C42 H42D 0.98
C42 H42E 0.98
C42 H42F 0.98
O3 C3 1.416(2)
O3 H3A 0.80(4)
C3 C2 1.520(3)
C3 H3 1
C2 O2 1.444(2)
C2 C1 1.517(3)
C2 H2 1
O2 C21 1.354(3)
C21 O21 1.204(3)
C21 C22 1.484(3)
C22 C23 1.390(3)
C22 C27 1.393(3)
C23 C24 1.388(4)
C23 H23 0.95
C24 C25 1.388(4)
C24 H24 0.95
C25 C26 1.371(4)
C25 H25 0.95
C26 C27 1.388(3)
C26 H26 0.95
C27 H27 0.95
C1 O1 1.384(2)
C1 O5 1.427(2)
C1 H1 1
O1 C11 1.440(2)
C11 C12 1.501(3)
C11 H11A 0.99
C11 H11B 0.99
C12 C13 1.393(3)
C12 C17 1.393(3)
C17 C16 1.383(3)
C17 H17 0.95
C16 C15 1.387(4)
C16 H16 0.95
C15 C14 1.387(4)
C15 H15 0.95
C14 C13 1.391(3)
C14 H14 0.95
C13 H13 0.95
O5 C5 1.434(2)
C5 C6 1.516(3)
C5 H5 1
C6 O6 1.445(2)
C6 H6A 0.99
C6 H6B 0.99
C61 O61 1.214(3)
C61 O6 1.333(3)
C61 C62 1.491(3)
C62 H62A 0.98
C62 H62B 0.98
C62 H62C 0.98
C62 H62D 0.98
C62 H62E 0.98
C62 H62F 0.98

loop_
_geom_hbond_atom_site_label_D
_geom_hbond_atom_site_label_H
_geom_hbond_atom_site_label_A
_geom_hbond_site_symmetry_A
_geom_hbond_distance_DH
_geom_hbond_distance_HA
_geom_hbond_distance_DA
_geom_hbond_angle_DHA
O3 H3A O61 1_565 0.80(4) 2.08(4) 2.876(3) 174(4)

loop_
_geom_torsion_atom_site_label_1
_geom_torsion_atom_site_label_2
_geom_torsion_atom_site_label_3
_geom_torsion_atom_site_label_4
_geom_torsion
C3 C4 O4 C41 115.95(19)
C5 C4 O4 C41 -123.32(19)
C4 O4 C41 O41 8.3(3)
C4 O4 C41 C42 -171.60(18)
O4 C4 C3 O3 -69.48(19)
C5 C4 C3 O3 173.25(16)
O4 C4 C3 C2 168.22(16)
C5 C4 C3 C2 50.9(2)
O3 C3 C2 O2 62.1(2)
C4 C3 C2 O2 -178.15(15)
O3 C3 C2 C1 179.32(16)
C4 C3 C2 C1 -60.9(2)
C1 C2 O2 C21 130.39(18)
C3 C2 O2 C21 -113.00(19)
C2 O2 C21 O21 2.4(3)
C2 O2 C21 C22 -178.41(15)
O21 C21 C22 C23 169.1(2)
O2 C21 C22 C23 -10.0(3)
O21 C21 C22 C27 -7.1(3)
O2 C21 C22 C27 173.77(19)
C27 C22 C23 C24 0.5(4)
C21 C22 C23 C24 -175.7(3)
C22 C23 C24 C25 -1.4(5)
C23 C24 C25 C26 0.5(5)
C24 C25 C26 C27 1.4(5)
C25 C26 C27 C22 -2.4(3)
C23 C22 C27 C26 1.4(3)
C21 C22 C27 C26 177.67(19)
O2 C2 C1 O1 -57.9(2)
C3 C2 C1 O1 -175.06(16)
O2 C2 C1 O5 -175.24(15)
C3 C2 C1 O5 67.61(19)
O5 C1 O1 C11 -78.8(2)
C2 C1 O1 C11 164.72(17)
C1 O1 C11 C12 -167.83(18)
O1 C11 C12 C13 -119.2(2)
O1 C11 C12 C17 62.7(3)
C13 C12 C17 C16 -1.2(3)
C11 C12 C17 C16 176.9(2)
C12 C17 C16 C15 1.3(4)
C17 C16 C15 C14 -0.3(4)
C16 C15 C14 C13 -0.7(4)
C15 C14 C13 C12 0.8(4)
C17 C12 C13 C14 0.2(3)
C11 C12 C13 C14 -177.9(2)
O1 C1 O5 C5 175.61(15)
C2 C1 O5 C5 -65.5(2)
C1 O5 C5 C6 177.24(16)
C1 O5 C5 C4 55.0(2)
O4 C4 C5 O5 -164.12(15)
C3 C4 C5 O5 -47.0(2)
O4 C4 C5 C6 77.6(2)
C3 C4 C5 C6 -165.22(17)
O5 C5 C6 O6 -61.88(19)
C4 C5 C6 O6 59.7(2)
O61 C61 O6 C6 3.7(3)
C62 C61 O6 C6 -177.87(18)
C5 C6 O6 C61 153.82(17)
